data_7709559
loop_
_publ_author_name
'Chong, Julien'
'Besnard, C\'eline'
'Cruz, Carlos M.'
'Piguet, Claude'
'Jim\'enez, Juan Ram\'on'

_publ_section_title
;
 Heteroleptic mer-[Cr(N^N^N)(CN)3] complexes: synthetic challenge,
 structural characterization and photophysical properties.
;
_journal_name_full 'Dalton Transactions'
_journal_paper_doi 10.1039/D2DT00126H
_journal_year 2022
_chemical_formula_moiety 'C15 H11 Br3 Cr N3'
_chemical_formula_sum 'C15 H11 Br3 Cr N3'
_chemical_formula_weight 525.00
_space_group_crystal_system monoclinic
_space_group_IT_number 14
_space_group_name_Hall '-P 2yn'
_space_group_name_H-M_alt 'P 1 21/n 1'
_atom_sites_solution_hydrogens geom
_atom_sites_solution_primary dual
_audit_creation_date 2020-11-16
_audit_creation_method
;
Olex2 1.3
(compiled 2020.07.31 svn.rc2a77460 for OlexSys, GUI svn.r6145)
;
_audit_update_record
;
2022-01-10 deposited with the CCDC.	2022-02-17 downloaded from the CCDC.
;
_cell_angle_alpha 90
_cell_angle_beta 106.309(2)
_cell_angle_gamma 90
_cell_formula_units_Z 4
_cell_length_a 8.4851(2)
_cell_length_b 14.3395(2)
_cell_length_c 13.9396(3)
_cell_measurement_reflns_used 21581
_cell_measurement_temperature 120.00(10)
_cell_measurement_theta_max 73.2650
_cell_measurement_theta_min 4.3740
_cell_volume 1627.81(6)
_computing_cell_refinement 'CrysAlisPro 1.171.41.89a (Rigaku OD, 2020)'
_computing_data_collection 'CrysAlisPro 1.171.41.89a (Rigaku OD, 2020)'
_computing_data_reduction 'CrysAlisPro 1.171.41.89a (Rigaku OD, 2020)'
_computing_molecular_graphics 'Olex2 1.3 (Dolomanov et al., 2009)'
_computing_publication_material 'Olex2 1.3 (Dolomanov et al., 2009)'
_computing_structure_refinement 'SHELXL 2018/3 (Sheldrick, 2015)'
_computing_structure_solution 'SHELXT  (Sheldrick, 2015)'
_diffrn_ambient_environment N~2~
_diffrn_ambient_temperature 120.00(10)
_diffrn_detector 'Hybrid Pixel Array Detector'
_diffrn_detector_area_resol_mean 10.0000
_diffrn_detector_type 'HyPix-Arc 150'
_diffrn_measured_fraction_theta_full 1.000
_diffrn_measured_fraction_theta_max 0.990
_diffrn_measurement_details
;
List of Runs (angles in degrees, time in seconds):

  # Type    Start    End  Width  t~exp~   \w     \q     \k     \f   Frames
#--------------------------------------------------------------------------
  1  \w      2.00  27.00   0.50    1.00    --   -4.00  31.00 175.19   50
  2  \w      9.00  35.00   0.50    1.00    --    4.00  30.00  66.97   52
  3  \w      9.00  34.00   0.50    1.00    --    4.00  30.00-160.76   50
  4  \w     11.00  36.00   0.50    1.00    --    4.00  30.00 132.09   50
  5  \w     -7.00  18.00   0.50    1.00    --  -20.00  39.00 161.17   50
  6  \w    -51.00 -26.00   0.50    1.00    --  -32.00 -25.00 -58.48   50
  7  \w    -28.00   4.00   0.50    1.00    --  -40.00  50.00-116.84   64
  8  \w     29.00  55.00   0.50    1.00    --   40.00  24.00  81.10   52
  9  \w    -61.00 -35.00   0.50    1.00    --  -48.00 -23.00 -47.96   52
 10  \w    -62.00 -36.00   0.50    1.00    --  -48.00 -23.00-105.57   52
 11  \w    -64.00 -39.00   0.50    1.00    --  -53.01 125.00 120.00   50
 12  \w    -66.00 -35.00   0.50    1.00    --  -53.01 125.00-120.00   62
 13  \w    -79.00 -20.00   0.50    1.00    --  -53.01   0.00-150.00  118
 14  \w    -76.00 -42.00   0.50    1.00    --  -53.01 125.00-180.00   68
 15  \w    -70.00 -44.00   0.50    1.00    --  -60.00 -22.00  24.51   52
 16  \w    -96.00 -50.00   0.50    1.00    --  -60.50 -21.00 -61.79   92
 17  \w    -71.00 -46.00   0.50    1.00    --  -60.50 -22.00   3.04   50
 18  \w    -70.00 -45.00   0.50    1.00    --  -60.50 -22.00-122.45   50
 19  \w    -71.00 -46.00   0.50    1.00    --  -60.50 -22.00 -18.26   50
 20  \w     40.00  72.00   0.50    1.00    --   66.60 -94.00  30.00   64
 21  \w     44.00  72.00   0.50    1.00    --   66.60 -94.00  60.00   56
 22  \w     29.00  57.00   0.50    1.00    --   66.60 -94.00-180.00   56
 23  \w     29.00  60.00   0.50    1.00    --   66.60 -94.00-150.00   62
 24  \w     48.00  74.00   0.50    1.00    --   66.60  15.00 -30.00   52
 25  \w     42.00  68.00   0.50    1.00    --   69.84 -94.00 150.00   52
 26  \w     35.00  61.00   0.50    1.00    --   69.84 -94.00   0.00   52
 27  \w     72.00  98.00   0.50    1.00    --   69.84-125.00  90.00   52
 28  \w     46.00  98.00   0.50    1.00    --   69.84   0.00-120.00  104
 29  \w     36.00  61.00   0.50    1.00    --   69.84-125.00   0.00   50
 30  \w     64.00  89.00   0.50    1.00    --   72.66  21.00  72.27   50
 31  \w     88.00 120.00   0.50    1.00    --   75.25  20.00  18.59   64
 32  \w     82.00 107.00   0.50    1.00    --   75.25-131.00 -21.81   50
 33  \w     72.00 100.00   0.50    1.00    --   75.25-116.00  52.74   56
 34  \w     40.00  66.00   0.50    1.00    --   75.25-131.00 -21.81   52
 35  \w     40.00  65.00   0.50    1.00    --   75.25 -63.00  43.55   50
 36  \w     34.00  59.00   0.50    1.00    --   75.25-116.00  52.74   50
 37  \w     86.00 112.00   0.50    1.00    --   75.25  21.00 140.50   52
 38  \w     33.00  65.00   0.50    1.00    --   75.25 -56.00-132.86   64
 39  \w     83.00 112.00   0.50    1.00    --   75.25-139.00 154.45   58
 40  \w     90.00 122.00   0.50    1.00    --   75.25  21.00  57.44   64
 41  \w     46.00  75.00   0.50    1.00    --   75.25 -82.00 -13.96   58
 42  \w     41.00  68.00   0.50    1.00    --   75.25 -97.00  46.19   54
 43  \w     58.00  83.00   0.50    1.00    --   75.25  21.00  57.44   50
 44  \w     58.00  84.00   0.50    1.00    --   75.25  21.00 140.50   52
 45  \w     50.00  82.00   0.50    1.00    --   75.25-135.00 -44.09   64
 46  \w     35.00  60.00   0.50    1.00    --   75.25-103.00 139.20   50
 47  \w     68.00  94.00   0.50    1.00    --   75.25-125.00 -77.59   52
 48  \w     70.00  95.00   0.50    1.00    --   75.25-110.00  23.73   50
 49  \w     57.00  94.00   0.50    1.00    --   75.25  21.00-161.89   74
 50  \w     77.00 102.00   0.50    1.00    --   75.25   4.00-145.35   50
 51  \w     53.00  82.00   0.50    1.00    --   75.25  20.00 -68.52   58
 52  \w     33.00  59.00   0.50    1.00    --   75.25-110.00  23.73   52
 53  \w     42.00  70.00   0.50    1.00    --   75.25   4.00-145.35   56
 54  \w     60.00  87.00   0.50    1.00    --   75.25   0.00-102.71   54
 55  \w     48.00  87.00   0.50    1.00    --   75.25  12.00 -72.19   78
 56  \w     37.00  62.00   0.50    1.00    --   75.25 -96.00 102.71   50
 57  \w     55.00  81.00   0.50    1.00    --   75.25  20.00-170.25   52
 58  \w     52.00 105.00   0.50    1.00    --   75.25   6.00 -35.95  106
 59  \w     60.00  85.00   0.50    1.00    --   75.25  19.00 105.45   50
 60  \w     34.00  62.00   0.50    1.00    --   75.25 -62.00-173.61   56
 61  \w     92.00 117.00   0.50    1.00    --   75.25  21.00 123.04   50
 62  \w     34.00  59.00   0.50    1.00    --   75.25 -61.00  -1.13   50
 63  \w     63.00  89.00   0.50    1.00    --   75.25  21.00  88.14   52
 64  \w     45.00  77.00   0.50    1.00    --   75.25-105.00-133.67   64
 65  \w     61.00  86.00   0.50    1.00    --   75.25  21.00 -25.73   50
 66  \w     35.00  87.00   0.50    1.00    --   75.25-105.00 -12.60  104
 67  \w     58.00  85.00   0.50    1.00    --   75.25  21.00 123.04   54
 68  \w     70.00  95.00   0.50    1.00    --   75.25-112.00  90.94   50
 69  \w     38.00  63.00   0.50    1.00    --   75.25 -92.00 -46.28   50
 70  \w     87.00 112.00   0.50    1.00    --   75.25   1.00 114.33   50
 71  \w     39.00  65.00   0.50    1.00    --   75.25   1.00 114.33   52
 72  \w     63.00  88.00   0.50    1.00    --   75.25-152.00 -19.19   50
 73  \w     35.00  61.00   0.50    1.00    --   75.25-112.00  90.94   52
 74  \w     63.00  90.00   0.50    1.00    --   75.25   7.00  62.35   54
 75  \w     63.00  89.00   0.50    1.00    --   75.25  21.00  25.51   52
;
_diffrn_measurement_device 'four-circle diffractometer'
_diffrn_measurement_device_type 'XtaLAB Synergy, Dualflex, HyPix-Arc 150'
_diffrn_measurement_method '\w scans'
_diffrn_orient_matrix_type 'CrysAlisPro convention (1999,Acta A55,543-557)'
_diffrn_orient_matrix_UB_11 -0.0388328000
_diffrn_orient_matrix_UB_12 0.0205596000
_diffrn_orient_matrix_UB_13 0.0994642000
_diffrn_orient_matrix_UB_21 0.1847106000
_diffrn_orient_matrix_UB_22 0.0112072000
_diffrn_orient_matrix_UB_23 0.0523468000
_diffrn_orient_matrix_UB_31 -0.0121802000
_diffrn_orient_matrix_UB_32 0.1048397000
_diffrn_orient_matrix_UB_33 -0.0251367000
_diffrn_radiation_monochromator mirror
_diffrn_radiation_probe x-ray
_diffrn_radiation_type 'Cu K\a'
_diffrn_radiation_wavelength 1.54184
_diffrn_reflns_av_R_equivalents 0.0366
_diffrn_reflns_av_unetI/netI 0.0145
_diffrn_reflns_Laue_measured_fraction_full 1.000
_diffrn_reflns_Laue_measured_fraction_max 0.990
_diffrn_reflns_limit_h_max 10
_diffrn_reflns_limit_h_min -10
_diffrn_reflns_limit_k_max 17
_diffrn_reflns_limit_k_min -12
_diffrn_reflns_limit_l_max 17
_diffrn_reflns_limit_l_min -17
_diffrn_reflns_number 29627
_diffrn_reflns_point_group_measured_fraction_full 1.000
_diffrn_reflns_point_group_measured_fraction_max 0.990
_diffrn_reflns_theta_full 67.684
_diffrn_reflns_theta_max 73.947
_diffrn_reflns_theta_min 4.520
_diffrn_source 'micro-focus sealed X-ray tube'
_diffrn_source_type 'PhotonJet (Cu) X-ray Source'
_exptl_absorpt_coefficient_mu 14.393
_exptl_absorpt_correction_T_max 0.820
_exptl_absorpt_correction_T_min 0.390
_exptl_absorpt_correction_type gaussian
_exptl_absorpt_process_details
;
CrysAlisPro 1.171.41.89a (Rigaku Oxford Diffraction, 2020)
Numerical absorption correction based on gaussian integration over
a multifaceted crystal model
Empirical absorption correction using spherical harmonics,
implemented in SCALE3 ABSPACK scaling algorithm.
;
_exptl_crystal_colour orange
_exptl_crystal_colour_primary orange
_exptl_crystal_density_diffrn 2.142
_exptl_crystal_description block
_exptl_crystal_F_000 1004
_exptl_crystal_size_max 0.124
_exptl_crystal_size_mid 0.08
_exptl_crystal_size_min 0.049
_refine_diff_density_max 0.370
_refine_diff_density_min -0.578
_refine_diff_density_rms 0.079
_refine_ls_extinction_method none
_refine_ls_goodness_of_fit_ref 1.073
_refine_ls_hydrogen_treatment constr
_refine_ls_matrix_type full
_refine_ls_number_parameters 199
_refine_ls_number_reflns 3273
_refine_ls_number_restraints 0
_refine_ls_restrained_S_all 1.073
_refine_ls_R_factor_all 0.0218
_refine_ls_R_factor_gt 0.0212
_refine_ls_shift/su_max 0.002
_refine_ls_shift/su_mean 0.000
_refine_ls_structure_factor_coef Fsqd
_refine_ls_weighting_details 'w=1/[\s^2^(Fo^2^)+(0.0294P)^2^+1.5563P] where P=(Fo^2^+2Fc^2^)/3'
_refine_ls_weighting_scheme calc
_refine_ls_wR_factor_gt 0.0548
_refine_ls_wR_factor_ref 0.0551
_reflns_Friedel_coverage 0.000
_reflns_number_gt 3179
_reflns_number_total 3273
_reflns_threshold_expression 'I > 2\s(I)'
_cod_data_source_file d2dt00126h2.cif
_cod_data_source_block CrtpyBr
_cod_database_code 7709559
_shelx_shelxl_version_number 2018/3
_chemical_oxdiff_formula 'C15 H11 Cr Br3 N3'
_shelx_space_group_comment
;
The symmetry employed for this shelxl refinement is uniquely defined
by the following loop, which should always be used as a source of
symmetry information in preference to the above space-group names.
They are only intended as comments.
;
_shelx_estimated_absorpt_t_max 0.539
_shelx_estimated_absorpt_t_min 0.268
_reflns_odcompleteness_completeness 98.42
_reflns_odcompleteness_iscentric 1
_reflns_odcompleteness_theta 74.33
_olex2_refinement_description
;
1. Fixed Uiso
 At 1.2 times of:
  All C(H) groups
2.a Aromatic/amide H refined with riding coordinates:
 C1(H1), C2(H2), C3(H3), C4(H4), C7(H7), C8(H8), C9(H9), C12(H12), C13(H13),
 C14(H14), C15(H15)
;
_olex2_submission_special_instructions 'No special instructions were received'
_oxdiff_exptl_absorpt_empirical_details
;
Empirical correction (ABSPACK) includes:
- Absorption correction using spherical harmonics
- Frame scaling
;
_oxdiff_exptl_absorpt_empirical_full_max 5.987
_oxdiff_exptl_absorpt_empirical_full_min 0.623

loop_
_space_group_symop_operation_xyz
'x, y, z'
'-x+1/2, y+1/2, -z+1/2'
'-x, -y, -z'
'x-1/2, -y-1/2, z-1/2'

loop_
_atom_site_label
_atom_site_type_symbol
_atom_site_fract_x
_atom_site_fract_y
_atom_site_fract_z
_atom_site_U_iso_or_equiv
_atom_site_adp_type
_atom_site_occupancy
_atom_site_site_symmetry_order
_atom_site_calc_flag
_atom_site_refinement_flags_posn
_atom_site_refinement_flags_adp
_atom_site_refinement_flags_occupancy
_atom_site_disorder_assembly
_atom_site_disorder_group
Br1 Br 0.20417(3) 0.39305(2) 0.63560(2) 0.02175(7) Uani 1 1 d . . . . .
Br2 Br 0.30475(3) 0.34839(2) 0.89408(2) 0.02734(8) Uani 1 1 d . . . . .
Br3 Br 0.72843(3) 0.34858(2) 0.90099(2) 0.02683(8) Uani 1 1 d . . . . .
Cr1 Cr 0.46324(4) 0.37113(2) 0.77335(3) 0.01789(9) Uani 1 1 d . . . . .
N1 N 0.4957(2) 0.51434(13) 0.78396(13) 0.0212(4) Uani 1 1 d . . . . .
N2 N 0.5789(2) 0.39488(13) 0.66983(13) 0.0191(4) Uani 1 1 d . . . . .
N3 N 0.4862(2) 0.23716(13) 0.72259(13) 0.0209(4) Uani 1 1 d . . . . .
C1 C 0.4518(3) 0.57078(16) 0.84845(17) 0.0245(5) Uani 1 1 d . . . . .
H1 H 0.412437 0.544151 0.899723 0.029 Uiso 1 1 calc R U . . .
C2 C 0.4622(3) 0.66747(17) 0.84260(19) 0.0286(5) Uani 1 1 d . . . . .
H2 H 0.430006 0.706315 0.889011 0.034 Uiso 1 1 calc R U . . .
C3 C 0.5201(3) 0.70589(16) 0.76813(19) 0.0288(5) Uani 1 1 d . . . . .
H3 H 0.523483 0.771676 0.760907 0.035 Uiso 1 1 calc R U . . .
C4 C 0.5732(3) 0.64762(16) 0.70387(19) 0.0261(5) Uani 1 1 d . . . . .
H4 H 0.616861 0.672971 0.653753 0.031 Uiso 1 1 calc R U . . .
C5 C 0.5616(3) 0.55226(15) 0.71402(16) 0.0217(4) Uani 1 1 d . . . . .
C6 C 0.6158(3) 0.48344(15) 0.65202(16) 0.0209(4) Uani 1 1 d . . . . .
C7 C 0.6985(3) 0.50181(17) 0.58104(17) 0.0255(5) Uani 1 1 d . . . . .
H7 H 0.726115 0.563872 0.568228 0.031 Uiso 1 1 calc R U . . .
C8 C 0.7397(3) 0.42727(18) 0.52930(18) 0.0288(5) Uani 1 1 d . . . . .
H8 H 0.798566 0.438268 0.481640 0.035 Uiso 1 1 calc R U . . .
C9 C 0.6959(3) 0.33720(17) 0.54634(17) 0.0262(5) Uani 1 1 d . . . . .
H9 H 0.722043 0.286334 0.509879 0.031 Uiso 1 1 calc R U . . .
C10 C 0.6129(3) 0.32273(16) 0.61799(16) 0.0206(4) Uani 1 1 d . . . . .
C11 C 0.5582(3) 0.23206(15) 0.64682(16) 0.0205(4) Uani 1 1 d . . . . .
C12 C 0.5798(3) 0.14797(16) 0.60361(18) 0.0246(5) Uani 1 1 d . . . . .
H12 H 0.628022 0.146226 0.549801 0.029 Uiso 1 1 calc R U . . .
C13 C 0.5304(3) 0.06639(16) 0.63968(18) 0.0277(5) Uani 1 1 d . . . . .
H13 H 0.543976 0.007937 0.610905 0.033 Uiso 1 1 calc R U . . .
C14 C 0.4611(3) 0.07124(16) 0.71820(18) 0.0278(5) Uani 1 1 d . . . . .
H14 H 0.428100 0.016027 0.744894 0.033 Uiso 1 1 calc R U . . .
C15 C 0.4405(3) 0.15758(16) 0.75747(18) 0.0249(5) Uani 1 1 d . . . . .
H15 H 0.392087 0.160502 0.811134 0.030 Uiso 1 1 calc R U . . .

loop_
_atom_site_aniso_label
_atom_site_aniso_U_11
_atom_site_aniso_U_22
_atom_site_aniso_U_33
_atom_site_aniso_U_23
_atom_site_aniso_U_13
_atom_site_aniso_U_12
Br1 0.02339(12) 0.01941(12) 0.02230(12) 0.00248(8) 0.00615(9) -0.00043(8)
Br2 0.03470(14) 0.02848(14) 0.02272(13) 0.00197(9) 0.01442(10) -0.00254(9)
Br3 0.02735(13) 0.02458(13) 0.02492(13) 0.00104(9) 0.00135(10) 0.00040(9)
Cr1 0.02223(19) 0.01463(17) 0.01797(18) 0.00051(13) 0.00756(14) -0.00041(13)
N1 0.0235(9) 0.0186(9) 0.0203(9) -0.0002(7) 0.0040(7) 0.0003(7)
N2 0.0195(8) 0.0196(9) 0.0180(8) 0.0008(7) 0.0050(7) -0.0007(7)
N3 0.0223(9) 0.0181(9) 0.0213(9) 0.0009(7) 0.0046(7) 0.0009(7)
C1 0.0251(11) 0.0221(11) 0.0248(11) -0.0028(9) 0.0047(9) 0.0012(9)
C2 0.0284(12) 0.0210(11) 0.0323(13) -0.0060(9) 0.0019(10) 0.0031(9)
C3 0.0282(11) 0.0154(11) 0.0359(13) -0.0006(9) -0.0022(10) 0.0019(9)
C4 0.0232(11) 0.0210(11) 0.0308(12) 0.0036(9) 0.0020(9) -0.0030(9)
C5 0.0208(10) 0.0196(11) 0.0223(10) 0.0012(8) 0.0022(8) -0.0018(8)
C6 0.0215(10) 0.0190(10) 0.0208(10) 0.0034(8) 0.0033(8) -0.0017(8)
C7 0.0255(11) 0.0249(11) 0.0259(11) 0.0058(9) 0.0069(9) -0.0024(9)
C8 0.0276(11) 0.0349(13) 0.0265(11) 0.0059(10) 0.0119(9) 0.0022(10)
C9 0.0297(12) 0.0275(12) 0.0232(11) 0.0024(9) 0.0106(9) 0.0043(9)
C10 0.0226(10) 0.0203(10) 0.0184(10) 0.0002(8) 0.0051(8) 0.0030(8)
C11 0.0196(10) 0.0210(11) 0.0193(10) -0.0005(8) 0.0029(8) 0.0011(8)
C12 0.0245(11) 0.0233(12) 0.0251(11) -0.0031(9) 0.0055(9) 0.0028(9)
C13 0.0267(11) 0.0189(11) 0.0344(13) -0.0052(9) 0.0034(10) 0.0030(9)
C14 0.0268(11) 0.0182(11) 0.0356(13) 0.0034(9) 0.0043(10) -0.0018(9)
C15 0.0253(11) 0.0209(11) 0.0286(12) 0.0032(9) 0.0077(9) -0.0012(9)

loop_
_atom_type_symbol
_atom_type_description
_atom_type_scat_dispersion_real
_atom_type_scat_dispersion_imag
_atom_type_scat_source
C C 0.0181 0.0091 'International Tables Vol C Tables 4.2.6.8 and 6.1.1.4'
H H 0.0000 0.0000 'International Tables Vol C Tables 4.2.6.8 and 6.1.1.4'
Br Br -0.6763 1.2805 'International Tables Vol C Tables 4.2.6.8 and 6.1.1.4'
Cr Cr -0.1635 2.4439 'International Tables Vol C Tables 4.2.6.8 and 6.1.1.4'
N N 0.0311 0.0180 'International Tables Vol C Tables 4.2.6.8 and 6.1.1.4'

loop_
_exptl_crystal_face_index_h
_exptl_crystal_face_index_k
_exptl_crystal_face_index_l
_exptl_crystal_face_perp_dist
0 0 -1 0.0339
0 -1 0 0.0210
0 1 0 0.0358
5 4 -2 0.0295
-1 -2 0 0.0080
0 0 1 0.0377

loop_
_geom_angle_atom_site_label_1
_geom_angle_atom_site_label_2
_geom_angle_atom_site_label_3
_geom_angle
_geom_angle_site_symmetry_1
_geom_angle_site_symmetry_3
_geom_angle_publ_flag
Br2 Cr1 Br1 90.600(14) . . ?
Br2 Cr1 Br3 93.009(14) . . ?
Br3 Cr1 Br1 176.302(17) . . ?
N1 Cr1 Br1 90.05(5) . . ?
N1 Cr1 Br2 99.81(5) . . ?
N1 Cr1 Br3 90.13(5) . . ?
N1 Cr1 N3 156.71(8) . . ?
N2 Cr1 Br1 85.86(5) . . ?
N2 Cr1 Br2 176.02(5) . . ?
N2 Cr1 Br3 90.56(5) . . ?
N2 Cr1 N1 78.41(7) . . ?
N2 Cr1 N3 78.37(7) . . ?
N3 Cr1 Br1 90.06(5) . . ?
N3 Cr1 Br2 103.47(5) . . ?
N3 Cr1 Br3 88.32(5) . . ?
C1 N1 Cr1 126.22(15) . . ?
C1 N1 C5 119.07(19) . . ?
C5 N1 Cr1 114.63(14) . . ?
C6 N2 Cr1 118.86(15) . . ?
C10 N2 Cr1 118.97(15) . . ?
C10 N2 C6 122.14(19) . . ?
C11 N3 Cr1 114.80(14) . . ?
C15 N3 Cr1 126.88(15) . . ?
C15 N3 C11 118.31(19) . . ?
N1 C1 H1 119.0 . . ?
N1 C1 C2 121.9(2) . . ?
C2 C1 H1 119.0 . . ?
C1 C2 H2 120.6 . . ?
C3 C2 C1 118.8(2) . . ?
C3 C2 H2 120.6 . . ?
C2 C3 H3 120.2 . . ?
C2 C3 C4 119.5(2) . . ?
C4 C3 H3 120.2 . . ?
C3 C4 H4 120.5 . . ?
C5 C4 C3 118.9(2) . . ?
C5 C4 H4 120.5 . . ?
N1 C5 C4 121.5(2) . . ?
N1 C5 C6 114.29(19) . . ?
C4 C5 C6 124.2(2) . . ?
N2 C6 C5 113.42(19) . . ?
N2 C6 C7 120.0(2) . . ?
C7 C6 C5 126.6(2) . . ?
C6 C7 H7 120.8 . . ?
C8 C7 C6 118.4(2) . . ?
C8 C7 H7 120.8 . . ?
C7 C8 H8 119.6 . . ?
C9 C8 C7 120.7(2) . . ?
C9 C8 H8 119.6 . . ?
C8 C9 H9 120.7 . . ?
C8 C9 C10 118.5(2) . . ?
C10 C9 H9 120.7 . . ?
N2 C10 C9 120.1(2) . . ?
N2 C10 C11 113.72(18) . . ?
C9 C10 C11 126.1(2) . . ?
N3 C11 C10 114.09(19) . . ?
N3 C11 C12 121.8(2) . . ?
C12 C11 C10 124.1(2) . . ?
C11 C12 H12 120.4 . . ?
C11 C12 C13 119.2(2) . . ?
C13 C12 H12 120.4 . . ?
C12 C13 H13 120.5 . . ?
C14 C13 C12 119.0(2) . . ?
C14 C13 H13 120.5 . . ?
C13 C14 H14 120.4 . . ?
C13 C14 C15 119.2(2) . . ?
C15 C14 H14 120.4 . . ?
N3 C15 C14 122.4(2) . . ?
N3 C15 H15 118.8 . . ?
C14 C15 H15 118.8 . . ?

loop_
_geom_bond_atom_site_label_1
_geom_bond_atom_site_label_2
_geom_bond_distance
_geom_bond_site_symmetry_2
_geom_bond_publ_flag
Br1 Cr1 2.4995(4) . ?
Br2 Cr1 2.4532(4) . ?
Br3 Cr1 2.4667(4) . ?
Cr1 N1 2.0718(19) . ?
Cr1 N2 1.9891(19) . ?
Cr1 N3 2.0753(19) . ?
N1 C1 1.338(3) . ?
N1 C5 1.365(3) . ?
N2 C6 1.348(3) . ?
N2 C10 1.339(3) . ?
N3 C11 1.363(3) . ?
N3 C15 1.340(3) . ?
C1 H1 0.9500 . ?
C1 C2 1.393(3) . ?
C2 H2 0.9500 . ?
C2 C3 1.381(4) . ?
C3 H3 0.9500 . ?
C3 C4 1.390(4) . ?
C4 H4 0.9500 . ?
C4 C5 1.381(3) . ?
C5 C6 1.468(3) . ?
C6 C7 1.389(3) . ?
C7 H7 0.9500 . ?
C7 C8 1.388(3) . ?
C8 H8 0.9500 . ?
C8 C9 1.383(4) . ?
C9 H9 0.9500 . ?
C9 C10 1.390(3) . ?
C10 C11 1.474(3) . ?
C11 C12 1.383(3) . ?
C12 H12 0.9500 . ?
C12 C13 1.384(3) . ?
C13 H13 0.9500 . ?
C13 C14 1.382(3) . ?
C14 H14 0.9500 . ?
C14 C15 1.385(3) . ?
C15 H15 0.9500 . ?

loop_
_geom_torsion_atom_site_label_1
_geom_torsion_atom_site_label_2
_geom_torsion_atom_site_label_3
_geom_torsion_atom_site_label_4
_geom_torsion
_geom_torsion_site_symmetry_1
_geom_torsion_site_symmetry_2
_geom_torsion_site_symmetry_3
_geom_torsion_site_symmetry_4
_geom_torsion_publ_flag
Cr1 N1 C1 C2 -172.72(16) . . . . ?
Cr1 N1 C5 C4 172.41(17) . . . . ?
Cr1 N1 C5 C6 -7.1(2) . . . . ?
Cr1 N2 C6 C5 -0.4(2) . . . . ?
Cr1 N2 C6 C7 179.15(16) . . . . ?
Cr1 N2 C10 C9 -178.98(16) . . . . ?
Cr1 N2 C10 C11 -0.4(2) . . . . ?
Cr1 N3 C11 C10 2.5(2) . . . . ?
Cr1 N3 C11 C12 -178.85(17) . . . . ?
Cr1 N3 C15 C14 179.96(17) . . . . ?
N1 C1 C2 C3 -0.2(3) . . . . ?
N1 C5 C6 N2 5.0(3) . . . . ?
N1 C5 C6 C7 -174.5(2) . . . . ?
N2 C6 C7 C8 0.6(3) . . . . ?
N2 C10 C11 N3 -1.5(3) . . . . ?
N2 C10 C11 C12 179.9(2) . . . . ?
N3 C11 C12 C13 -1.5(3) . . . . ?
C1 N1 C5 C4 -4.6(3) . . . . ?
C1 N1 C5 C6 175.91(19) . . . . ?
C1 C2 C3 C4 -2.8(3) . . . . ?
C2 C3 C4 C5 2.2(3) . . . . ?
C3 C4 C5 N1 1.6(3) . . . . ?
C3 C4 C5 C6 -179.0(2) . . . . ?
C4 C5 C6 N2 -174.5(2) . . . . ?
C4 C5 C6 C7 6.0(4) . . . . ?
C5 N1 C1 C2 3.9(3) . . . . ?
C5 C6 C7 C8 -179.9(2) . . . . ?
C6 N2 C10 C9 3.1(3) . . . . ?
C6 N2 C10 C11 -178.24(19) . . . . ?
C6 C7 C8 C9 1.5(3) . . . . ?
C7 C8 C9 C10 -1.4(3) . . . . ?
C8 C9 C10 N2 -0.9(3) . . . . ?
C8 C9 C10 C11 -179.4(2) . . . . ?
C9 C10 C11 N3 177.1(2) . . . . ?
C9 C10 C11 C12 -1.5(4) . . . . ?
C10 N2 C6 C5 177.45(19) . . . . ?
C10 N2 C6 C7 -3.0(3) . . . . ?
C10 C11 C12 C13 177.0(2) . . . . ?
C11 N3 C15 C14 -1.2(3) . . . . ?
C11 C12 C13 C14 -0.2(3) . . . . ?
C12 C13 C14 C15 1.1(3) . . . . ?
C13 C14 C15 N3 -0.4(4) . . . . ?
C15 N3 C11 C10 -176.50(19) . . . . ?
C15 N3 C11 C12 2.2(3) . . . . ?

loop_
_exptl_oxdiff_crystal_face_indexfrac_h
_exptl_oxdiff_crystal_face_indexfrac_k
_exptl_oxdiff_crystal_face_indexfrac_l
_exptl_oxdiff_crystal_face_x
_exptl_oxdiff_crystal_face_y
_exptl_oxdiff_crystal_face_z
0.0002 -0.0015 -0.9994 -0.0994 -0.0523 0.0250
-0.0025 -0.9986 -0.0000 -0.0204 -0.0117 -0.1047
0.0025 0.9986 0.0000 0.0204 0.0117 0.1047
4.8442 4.3750 -1.5696 -0.2543 0.8616 0.4391
-1.0046 -1.9974 -0.0022 -0.0023 -0.2081 -0.1971
-0.0002 0.0015 0.9994 0.0994 0.0523 -0.0250
